data_4313824
loop_
_publ_author_name
'Jung Ho Son'
'Young-Uk Kwon'
'Oc Hee Han'

_publ_section_title
;
 New Ionic Crystals of Oppositely Charged Cluster Ions and Their
 Characterization
;
_journal_name_full 'Inorganic Chemistry'
_journal_page_first 4153
_journal_page_last 4159
_journal_paper_doi 10.1021/ic0340377
_journal_volume 42
_journal_year 2003
_chemical_formula_moiety '[Al13O4(OH)24(H2O)12][H2W12O40](OH)i.19H2O'
_chemical_formula_sum 'Al13 Co O99.99 W12'
_chemical_formula_weight 4215.79
_chemical_name_common d-Al13-CoW12
_space_group_IT_number 62
_symmetry_cell_setting orthorhombic
_symmetry_space_group_name_Hall '-P 2ac 2n'
_symmetry_space_group_name_H-M 'P n m a'
_atom_sites_solution_hydrogens geom
_atom_sites_solution_primary direct
_atom_sites_solution_secondary difmap
_audit_creation_method SHELXL-97
_cell_angle_alpha 90.00
_cell_angle_beta 90.00
_cell_angle_gamma 90.00
_cell_formula_units_Z 4
_cell_length_a 28.0614(14)
_cell_length_b 13.9292(7)
_cell_length_c 25.3690(12)
_cell_measurement_temperature 293(2)
_cell_volume 9916.1(8)
_computing_cell_refinement 'SMART (Bruker AXS, Inc., 1998)'
_computing_data_collection 'SMART (Bruker AXS, Inc., 1998)'
_computing_data_reduction 'SAINT (Bruker AXS, Inc., 1998)'
_computing_structure_refinement 'SHELXL-97 (Sheldrick, 1997)'
_computing_structure_solution 'SHELXS-97 (Sheldrick, 1990)'
_diffrn_ambient_temperature 293(2)
_diffrn_measured_fraction_theta_full 0.965
_diffrn_measured_fraction_theta_max 0.965
_diffrn_measurement_device_type 'Siemens 1K CCD'
_diffrn_measurement_method 'Omega scan'
_diffrn_radiation_monochromator graphite
_diffrn_radiation_source 'fine-focus sealed tube'
_diffrn_radiation_type MoK\a
_diffrn_radiation_wavelength 0.71073
_diffrn_reflns_av_R_equivalents 0.0564
_diffrn_reflns_av_sigmaI/netI 0.0510
_diffrn_reflns_limit_h_max 34
_diffrn_reflns_limit_h_min -36
_diffrn_reflns_limit_k_max 17
_diffrn_reflns_limit_k_min -18
_diffrn_reflns_limit_l_max 28
_diffrn_reflns_limit_l_min -32
_diffrn_reflns_number 60817
_diffrn_reflns_theta_full 28.01
_diffrn_reflns_theta_max 28.01
_diffrn_reflns_theta_min 1.08
_exptl_absorpt_coefficient_mu 14.257
_exptl_absorpt_correction_type semi-empirical
_exptl_absorpt_process_details 'SADABS (Sheldrick, G. M. 1996)'
_exptl_crystal_colour Colorless
_exptl_crystal_density_diffrn 2.824
_exptl_crystal_density_method 'not measured'
_exptl_crystal_description Rod
_exptl_crystal_F_000 7536
_exptl_crystal_size_max 0.56
_exptl_crystal_size_mid 0.22
_exptl_crystal_size_min 0.18
_refine_diff_density_max 3.641
_refine_diff_density_min -1.641
_refine_diff_density_rms 0.339
_refine_ls_extinction_coef 0.000203(11)
_refine_ls_extinction_expression Fc^*^=kFc[1+0.001xFc^2^\l^3^/sin(2\q)]^-1/4^
_refine_ls_extinction_method SHELXL
_refine_ls_goodness_of_fit_ref 1.032
_refine_ls_hydrogen_treatment mixed
_refine_ls_matrix_type full
_refine_ls_number_parameters 650
_refine_ls_number_reflns 12042
_refine_ls_number_restraints 0
_refine_ls_restrained_S_all 1.032
_refine_ls_R_factor_all 0.0630
_refine_ls_R_factor_gt 0.0388
_refine_ls_shift/su_max 5.340
_refine_ls_shift/su_mean 0.022
_refine_ls_structure_factor_coef Fsqd
_refine_ls_weighting_details 'calc w=1/[\s^2^(Fo^2^)+(0.0691P)^2^+0.0000P] where P=(Fo^2^+2Fc^2^)/3'
_refine_ls_weighting_scheme calc
_refine_ls_wR_factor_gt 0.1088
_refine_ls_wR_factor_ref 0.1194
_reflns_number_gt 8675
_reflns_number_total 12042
_reflns_threshold_expression >2sigma(I)
_cod_data_source_file ic0340377si20030115_032525_2.cif
_cod_data_source_block 2
_cod_depositor_comments
;
The following automatic conversions were performed:

'_symmetry_cell_setting' value 'Orthorhombic' changed to
'orthorhombic' according to the built-in table from CIF Core
dictionary named 'cif_core.dic' version 2.4.1 from 2010-06-29.

Automatic conversion script
Id: cif_fix_values 1646 2011-03-28 12:23:43Z adriana 

The following automatic conversions were performed:

data name '_atom_site_symetry_multiplicity' was replaced with
'_atom_site_symmetry_multiplicity' as specified in the replacement
file 'data/replacement-values/replacement_tags.lst'.

Automatic conversion script
Id: cif_correct_tags 9268 2022-04-12 08:56:07Z antanas 
;
_cod_database_code 4313824

loop_
_symmetry_equiv_pos_as_xyz
'x, y, z'
'-x+1/2, -y, z+1/2'
'-x, y+1/2, -z'
'x+1/2, -y+1/2, -z+1/2'
'-x, -y, -z'
'x-1/2, y, -z-1/2'
'x, -y-1/2, z'
'-x-1/2, y-1/2, z-1/2'

loop_
_atom_site_label
_atom_site_type_symbol
_atom_site_fract_x
_atom_site_fract_y
_atom_site_fract_z
_atom_site_U_iso_or_equiv
_atom_site_adp_type
_atom_site_occupancy
_atom_site_symmetry_multiplicity
_atom_site_calc_flag
_atom_site_refinement_flags
_atom_site_disorder_assembly
_atom_site_disorder_group
W1 W 0.38701(2) 0.2500 0.21061(2) 0.02896(14) Uani 1 2 d S . .
W2 W 0.291936(16) 0.11633(3) 0.281251(16) 0.03233(11) Uani 1 1 d . . .
W3 W 0.361708(14) 0.13288(2) 0.101986(16) 0.02547(10) Uani 1 1 d . . .
W4 W 0.266247(15) -0.00097(3) 0.173248(17) 0.03132(11) Uani 1 1 d . . .
W5 W 0.183379(14) 0.11731(2) 0.234869(16) 0.02660(11) Uani 1 1 d . . .
W6 W 0.238151(16) 0.13328(3) 0.049892(16) 0.03410(12) Uani 1 1 d . . .
W7 W 0.15429(2) 0.2500 0.11173(2) 0.03608(15) Uani 1 2 d S . .
Co1 Co 0.26906(6) 0.2500 0.16713(6) 0.0174(3) Uani 1 2 d S . .
O1 O 0.4384(4) 0.2500 0.2459(4) 0.045(3) Uani 1 2 d S . .
O2 O 0.3137(3) 0.0760(6) 0.3408(3) 0.054(2) Uani 1 1 d . . .
O3 O 0.3971(2) 0.0534(5) 0.0673(3) 0.0359(16) Uani 1 1 d . . .
O4 O 0.2741(3) -0.1193(5) 0.1585(4) 0.055(2) Uani 1 1 d . . .
O5 O 0.1328(3) 0.0767(5) 0.2651(3) 0.0358(17) Uani 1 1 d . . .
O6 O 0.2341(3) 0.0533(6) -0.0012(3) 0.054(2) Uani 1 1 d . . .
O7 O 0.0943(4) 0.2500 0.1026(5) 0.060(3) Uani 1 2 d S . .
O8 O 0.4071(2) 0.1542(5) 0.1586(3) 0.0302(15) Uani 1 1 d . . .
O9 O 0.3498(2) 0.1561(5) 0.2451(3) 0.0296(15) Uani 1 1 d . . .
O10 O 0.2950(3) -0.0053(5) 0.2433(3) 0.0380(17) Uani 1 1 d . . .
O11 O 0.2254(3) 0.0936(5) 0.2953(3) 0.0319(16) Uani 1 1 d . . .
O12 O 0.2838(4) 0.2500 0.2953(3) 0.028(2) Uani 1 2 d S . .
O13 O 0.3853(3) 0.2500 0.0683(4) 0.027(2) Uani 1 2 d S . .
O14 O 0.3260(2) 0.0481(4) 0.1456(3) 0.0302(15) Uani 1 1 d . . .
O15 O 0.2036(3) -0.0062(4) 0.2058(3) 0.0343(16) Uani 1 1 d . . .
O16 O 0.1820(3) 0.2500 0.2526(4) 0.027(2) Uani 1 2 d S . .
O17 O 0.3063(2) 0.1409(4) 0.0590(3) 0.0294(15) Uani 1 1 d . . .
O18 O 0.2388(2) 0.0486(5) 0.1088(2) 0.0305(15) Uani 1 1 d . . .
O19 O 0.1611(2) 0.1566(5) 0.1674(2) 0.0298(15) Uani 1 1 d . . .
O20 O 0.2399(4) 0.2500 0.0068(3) 0.036(2) Uani 1 2 d S . .
O21 O 0.1697(3) 0.1526(6) 0.0610(3) 0.0412(18) Uani 1 1 d . . .
O22 O 0.3337(3) 0.2500 0.1475(3) 0.0220(18) Uani 1 2 d S . .
O23 O 0.2552(2) 0.1397(4) 0.2075(2) 0.0212(13) Uani 1 1 d . . .
O24 O 0.2315(3) 0.2500 0.1046(3) 0.0216(18) Uani 1 2 d S . .
Al1 Al 1.01034(14) 0.2500 0.73032(15) 0.0207(8) Uani 1 2 d S . .
Al2 Al 0.92767(10) 0.14675(17) 0.76693(10) 0.0196(5) Uani 1 1 d . . .
Al3 Al 0.97965(10) 0.05335(17) 0.65497(10) 0.0197(5) Uani 1 1 d . . .
Al4 Al 0.82365(13) 0.2500 0.72259(14) 0.0190(7) Uani 1 2 d S . .
Al5 Al 0.97951(9) 0.14585(17) 0.55121(10) 0.0181(5) Uani 1 1 d . . .
Al6 Al 0.89457(10) 0.03943(17) 0.58706(10) 0.0212(5) Uani 1 1 d . . .
Al7 Al 0.81177(10) 0.14434(19) 0.62341(11) 0.0222(6) Uani 1 1 d . . .
Al8 Al 0.91757(13) 0.2500 0.64899(13) 0.0157(7) Uani 1 2 d S . .
O31 O 1.0767(3) 0.2500 0.7491(4) 0.032(2) Uani 1 2 d S . .
O32 O 0.9173(3) 0.0515(4) 0.8195(2) 0.0333(16) Uani 1 1 d . . .
O33 O 1.0181(3) -0.0470(5) 0.6843(3) 0.0333(16) Uani 1 1 d . . .
O34 O 0.7835(3) 0.2500 0.7842(4) 0.029(2) Uani 1 2 d S . .
O35 O 1.0181(2) 0.1238(4) 0.4875(2) 0.0245(14) Uani 1 1 d . . .
O36 O 0.8639(3) -0.0694(5) 0.5548(3) 0.0361(17) Uani 1 1 d . . .
O37 O 0.7610(3) 0.0597(5) 0.6015(3) 0.0375(17) Uani 1 1 d . . .
O38 O 0.9945(2) 0.1565(4) 0.7818(2) 0.0255(14) Uani 1 1 d . . .
O39 O 0.9186(3) 0.2500 0.8151(3) 0.0254(19) Uani 1 2 d S . .
O40 O 1.0194(2) 0.1521(4) 0.6818(2) 0.0233(13) Uani 1 1 d . . .
O41 O 0.9427(2) 0.0541(4) 0.7167(2) 0.0204(13) Uani 1 1 d . . .
O42 O 0.8626(2) 0.1529(4) 0.7503(2) 0.0215(13) Uani 1 1 d . . .
O43 O 1.0168(3) 0.2500 0.5728(3) 0.0193(18) Uani 1 2 d S . .
O44 O 1.0139(2) 0.0575(4) 0.5901(2) 0.0237(13) Uani 1 1 d . . .
O45 O 0.9374(2) -0.0358(4) 0.6242(2) 0.0233(13) Uani 1 1 d . . .
O46 O 0.8512(2) 0.0446(4) 0.6416(2) 0.0225(13) Uani 1 1 d . . .
O47 O 0.7848(2) 0.1556(4) 0.6904(2) 0.0242(13) Uani 1 1 d . . .
O48 O 0.9485(3) 0.2500 0.5195(3) 0.0197(17) Uani 1 2 d S . .
O49 O 0.9359(2) 0.0519(4) 0.5294(2) 0.0210(13) Uani 1 1 d . . .
O50 O 0.8492(2) 0.1282(4) 0.5625(2) 0.0218(13) Uani 1 1 d . . .
O51 O 0.7799(3) 0.2500 0.5971(3) 0.027(2) Uani 1 2 d S . .
O52 O 0.9411(3) 0.2500 0.7160(3) 0.0158(16) Uani 1 2 d S . .
O53 O 0.9386(2) 0.1441(4) 0.6158(2) 0.0165(12) Uani 1 1 d . . .
O54 O 0.8534(3) 0.2500 0.6534(3) 0.0165(17) Uani 1 2 d S . .
OW1 O 0.9998(4) 0.2500 0.4060(4) 0.064(4) Uani 1.26(3) 2 d SP . .
OW2 O 0.9215(5) 0.7500 0.6587(5) 0.088(5) Uani 1.29(4) 2 d SP . .
OW3 O 0.0410(6) 0.2500 0.2405(7) 0.117(8) Uani 1.14(5) 2 d SP . .
OW4 O 0.1151(4) 0.1490(10) 0.6414(6) 0.113(6) Uani 1.00(3) 1 d . . .
OW5 O 0.8314(6) 0.2500 0.8737(6) 0.064(6) Uani 0.84(3) 2 d SP . .
OW6 O 0.0442(4) 0.9818(8) 0.7837(4) 0.089(5) Uani 1.00(3) 1 d . . .
OW7 O 0.3587(5) 0.0589(9) 0.5966(5) 0.065(5) Uani 0.74(3) 1 d P . .
OW8 O 0.1225(6) 0.0997(10) 0.7785(8) 0.161(10) Uani 1.00(3) 1 d . . .
OW9 O 0.0354(6) 0.1056(9) 0.1670(6) 0.110(8) Uani 0.86(3) 1 d P . .
OW10 O 0.7165(7) 0.1426(12) 0.0942(8) 0.061(8) Uani 0.50(3) 1 d P . .
OW11 O 0.6737(8) 0.152(2) 0.6279(13) 0.36(3) Uani 1.00(4) 1 d . . .
OW12 O 0.434(2) 0.153(4) 0.3560(17) 0.15(3) Uani 0.30(3) 1 d P . .
OW13 O 0.6719(8) 0.1919(13) 0.1254(7) 0.038(8) Uani 0.34(2) 1 d P . .
OW14 O 0.6109(8) 0.1907(18) 0.9746(9) 0.098(11) Uani 0.54(3) 1 d P . .
OW15 O 0.664(2) 0.128(2) 0.9615(10) 0.19(3) Uani 0.47(4) 1 d P . .

loop_
_atom_site_aniso_label
_atom_site_aniso_U_11
_atom_site_aniso_U_22
_atom_site_aniso_U_33
_atom_site_aniso_U_23
_atom_site_aniso_U_13
_atom_site_aniso_U_12
W1 0.0187(3) 0.0439(3) 0.0243(3) 0.000 0.0010(2) 0.000
W2 0.0341(2) 0.0353(2) 0.0276(2) 0.01051(16) 0.00240(18) 0.00102(18)
W3 0.0226(2) 0.02364(18) 0.0302(2) -0.00404(14) 0.01026(16) 0.00139(14)
W4 0.0354(2) 0.02024(18) 0.0383(2) -0.00059(15) 0.01599(19) 0.00091(16)
W5 0.0252(2) 0.02094(17) 0.0337(2) 0.00254(15) 0.01331(16) -0.00160(15)
W6 0.0335(2) 0.0443(2) 0.0244(2) -0.00879(17) 0.00317(17) -0.00523(18)
W7 0.0198(3) 0.0634(4) 0.0250(3) 0.000 0.0021(2) 0.000
Co1 0.0183(8) 0.0170(7) 0.0167(8) 0.000 0.0036(6) 0.000
O1 0.028(6) 0.062(7) 0.046(7) 0.000 0.001(5) 0.000
O2 0.057(6) 0.067(5) 0.039(5) 0.020(4) 0.003(4) 0.013(5)
O3 0.032(4) 0.035(4) 0.041(4) -0.004(3) 0.009(3) 0.006(3)
O4 0.069(6) 0.019(3) 0.078(6) -0.006(4) 0.030(5) 0.002(4)
O5 0.036(4) 0.027(3) 0.044(4) -0.002(3) 0.017(3) -0.007(3)
O6 0.058(6) 0.070(6) 0.035(5) -0.030(4) 0.007(4) -0.014(4)
O7 0.038(7) 0.097(10) 0.045(7) 0.000 0.002(6) 0.000
O8 0.016(3) 0.035(3) 0.040(4) 0.005(3) 0.003(3) 0.008(3)
O9 0.029(4) 0.035(3) 0.024(4) 0.006(3) 0.002(3) 0.004(3)
O10 0.040(5) 0.033(4) 0.041(4) 0.007(3) 0.013(3) 0.009(3)
O11 0.040(4) 0.032(3) 0.024(4) 0.005(3) 0.007(3) -0.001(3)
O12 0.035(6) 0.032(5) 0.018(5) 0.000 0.001(4) 0.000
O13 0.027(5) 0.023(4) 0.032(5) 0.000 0.012(4) 0.000
O14 0.030(4) 0.025(3) 0.035(4) 0.001(3) 0.012(3) 0.007(3)
O15 0.039(4) 0.027(3) 0.037(4) -0.005(3) 0.019(3) -0.002(3)
O16 0.037(6) 0.013(4) 0.030(5) 0.000 0.006(4) 0.000
O17 0.032(4) 0.034(3) 0.023(3) -0.005(3) 0.008(3) -0.005(3)
O18 0.029(4) 0.034(3) 0.028(4) -0.006(3) 0.012(3) -0.006(3)
O19 0.027(4) 0.042(4) 0.021(3) -0.005(3) 0.003(3) -0.005(3)
O20 0.037(6) 0.059(6) 0.012(5) 0.000 0.008(4) 0.000
O21 0.029(4) 0.064(5) 0.030(4) -0.011(3) 0.007(3) -0.011(4)
O22 0.024(5) 0.021(4) 0.021(5) 0.000 0.003(4) 0.000
O23 0.022(3) 0.019(3) 0.023(3) 0.007(2) 0.010(3) 0.002(2)
O24 0.018(5) 0.038(5) 0.009(4) 0.000 0.003(3) 0.000
Al1 0.020(2) 0.0228(17) 0.0193(19) 0.000 -0.0022(15) 0.000
Al2 0.0217(14) 0.0208(11) 0.0165(13) 0.0016(10) 0.0027(10) 0.0018(10)
Al3 0.0213(14) 0.0200(12) 0.0178(13) 0.0013(10) 0.0044(11) 0.0015(10)
Al4 0.0181(19) 0.0223(17) 0.0166(19) 0.000 0.0037(15) 0.000
Al5 0.0185(13) 0.0173(11) 0.0184(13) -0.0007(9) 0.0029(10) 0.0008(10)
Al6 0.0225(14) 0.0200(12) 0.0211(14) -0.0026(10) 0.0052(11) -0.0020(11)
Al7 0.0164(13) 0.0294(13) 0.0209(14) -0.0022(10) 0.0032(11) -0.0018(11)
Al8 0.0164(18) 0.0161(15) 0.0146(18) 0.000 0.0017(14) 0.000
O31 0.022(5) 0.046(5) 0.029(5) 0.000 -0.002(4) 0.000
O32 0.044(4) 0.027(3) 0.029(4) 0.011(3) 0.013(3) 0.002(3)
O33 0.037(4) 0.031(3) 0.031(4) 0.006(3) 0.008(3) 0.015(3)
O34 0.027(5) 0.032(5) 0.029(5) 0.000 0.018(4) 0.000
O35 0.028(4) 0.025(3) 0.020(3) -0.002(2) 0.013(3) 0.003(3)
O36 0.039(4) 0.036(4) 0.034(4) -0.010(3) 0.009(3) -0.012(3)
O37 0.032(4) 0.050(4) 0.030(4) -0.005(3) 0.000(3) -0.020(3)
O38 0.024(4) 0.032(3) 0.021(3) 0.002(3) 0.001(3) 0.002(3)
O39 0.027(5) 0.027(4) 0.021(5) 0.000 0.001(4) 0.000
O40 0.019(3) 0.025(3) 0.026(3) -0.005(3) 0.002(3) 0.001(2)
O41 0.023(3) 0.018(3) 0.021(3) 0.000(2) 0.008(3) 0.004(2)
O42 0.020(3) 0.020(3) 0.025(3) 0.002(2) 0.003(3) -0.003(2)
O43 0.018(4) 0.016(4) 0.024(5) 0.000 0.003(4) 0.000
O44 0.028(4) 0.020(3) 0.023(3) 0.002(2) 0.004(3) 0.005(3)
O45 0.029(4) 0.019(3) 0.022(3) 0.000(2) 0.003(3) 0.002(3)
O46 0.026(3) 0.022(3) 0.019(3) 0.000(2) 0.007(3) -0.003(3)
O47 0.025(3) 0.030(3) 0.017(3) -0.003(2) 0.007(3) -0.007(3)
O48 0.023(5) 0.017(4) 0.019(4) 0.000 0.001(4) 0.000
O49 0.020(3) 0.021(3) 0.022(3) -0.003(2) 0.006(3) -0.005(2)
O50 0.018(3) 0.030(3) 0.017(3) -0.001(2) 0.006(2) -0.001(3)
O51 0.020(5) 0.040(5) 0.022(5) 0.000 0.002(4) 0.000
O52 0.012(4) 0.018(4) 0.018(4) 0.000 0.005(3) 0.000
O53 0.016(3) 0.016(2) 0.017(3) 0.000(2) 0.005(2) 0.002(2)
O54 0.016(4) 0.017(4) 0.017(4) 0.000 0.006(3) 0.000
OW1 0.085(9) 0.050(6) 0.057(7) 0.000 -0.009(6) 0.000
OW2 0.084(10) 0.085(9) 0.093(10) 0.000 0.025(8) 0.000
OW3 0.101(15) 0.126(15) 0.123(15) 0.000 -0.023(11) 0.000
OW4 0.068(9) 0.141(12) 0.130(13) 0.002(9) 0.033(8) 0.041(8)
OW5 0.052(11) 0.103(13) 0.037(9) 0.000 -0.003(7) 0.000
OW6 0.109(11) 0.088(8) 0.068(8) -0.001(6) 0.002(6) 0.022(7)
OW7 0.081(10) 0.059(8) 0.055(8) -0.005(6) -0.024(7) -0.026(7)
OW8 0.113(14) 0.102(11) 0.27(2) 0.036(13) 0.040(13) 0.046(10)
OW9 0.109(14) 0.078(9) 0.143(15) 0.043(9) 0.035(11) 0.038(9)
OW10 0.063(14) 0.044(10) 0.077(15) 0.003(9) -0.038(11) -0.021(9)
OW11 0.17(2) 0.35(3) 0.56(5) 0.30(3) 0.23(3) 0.15(2)
OW12 0.22(7) 0.15(5) 0.08(3) 0.04(3) 0.01(3) -0.05(4)
OW13 0.062(17) 0.031(11) 0.021(12) 0.010(8) -0.023(10) -0.013(10)
OW14 0.083(18) 0.125(19) 0.086(18) 0.061(14) -0.001(13) 0.011(14)
OW15 0.36(8) 0.15(3) 0.047(17) -0.042(17) 0.10(3) -0.15(4)

loop_
_atom_type_symbol
_atom_type_description
_atom_type_scat_dispersion_real
_atom_type_scat_dispersion_imag
_atom_type_scat_source
O O 0.0106 0.0060 'International Tables Vol C Tables 4.2.6.8 and 6.1.1.4'
Al Al 0.0645 0.0514 'International Tables Vol C Tables 4.2.6.8 and 6.1.1.4'
W W -0.8490 6.8722 'International Tables Vol C Tables 4.2.6.8 and 6.1.1.4'
Co Co 0.3494 0.9721 'International Tables Vol C Tables 4.2.6.8 and 6.1.1.4'

loop_
_geom_angle_atom_site_label_1
_geom_angle_atom_site_label_2
_geom_angle_atom_site_label_3
_geom_angle
_geom_angle_site_symmetry_1
_geom_angle_site_symmetry_3
_geom_angle_publ_flag
O1 W1 O9 103.0(3) . 7_565 ?
O1 W1 O9 103.0(3) . . ?
O9 W1 O9 87.7(4) 7_565 . ?
O1 W1 O8 96.3(3) . . ?
O9 W1 O8 160.6(3) 7_565 . ?
O9 W1 O8 90.0(3) . . ?
O1 W1 O8 96.3(3) . 7_565 ?
O9 W1 O8 90.0(3) 7_565 7_565 ?
O9 W1 O8 160.6(3) . 7_565 ?
O8 W1 O8 85.8(4) . 7_565 ?
O1 W1 O22 164.9(4) . . ?
O9 W1 O22 87.8(3) 7_565 . ?
O9 W1 O22 87.8(3) . . ?
O8 W1 O22 72.8(2) . . ?
O8 W1 O22 72.8(2) 7_565 . ?
O2 W2 O12 101.4(4) . . ?
O2 W2 O11 97.3(4) . . ?
O12 W2 O11 90.5(3) . . ?
O2 W2 O9 102.1(3) . . ?
O12 W2 O9 84.9(3) . . ?
O11 W2 O9 160.5(3) . . ?
O2 W2 O10 97.7(4) . . ?
O12 W2 O10 160.8(3) . . ?
O11 W2 O10 89.5(3) . . ?
O9 W2 O10 88.7(3) . . ?
O2 W2 O23 167.7(3) . . ?
O12 W2 O23 87.6(3) . . ?
O11 W2 O23 73.9(2) . . ?
O9 W2 O23 87.0(2) . . ?
O10 W2 O23 74.0(3) . . ?
O3 W3 O14 101.6(3) . . ?
O3 W3 O17 102.4(3) . . ?
O14 W3 O17 86.5(3) . . ?
O3 W3 O8 95.6(3) . . ?
O14 W3 O8 90.6(3) . . ?
O17 W3 O8 162.0(3) . . ?
O3 W3 O13 96.7(3) . . ?
O14 W3 O13 161.6(3) . . ?
O17 W3 O13 88.7(3) . . ?
O8 W3 O13 88.5(3) . . ?
O3 W3 O22 166.1(3) . . ?
O14 W3 O22 88.1(2) . . ?
O17 W3 O22 88.0(3) . . ?
O8 W3 O22 74.1(3) . . ?
O13 W3 O22 74.1(3) . . ?
O4 W4 O18 102.2(4) . . ?
O4 W4 O14 98.6(3) . . ?
O18 W4 O14 85.0(3) . . ?
O4 W4 O15 100.0(3) . . ?
O18 W4 O15 90.7(3) . . ?
O14 W4 O15 161.4(2) . . ?
O4 W4 O10 96.7(4) . . ?
O18 W4 O10 160.9(3) . . ?
O14 W4 O10 89.0(3) . . ?
O15 W4 O10 89.2(3) . . ?
O4 W4 O23 169.0(3) . . ?
O18 W4 O23 87.7(2) . . ?
O14 W4 O23 87.1(2) . . ?
O15 W4 O23 74.6(2) . . ?
O10 W4 O23 73.9(2) . . ?
O5 W5 O16 101.5(3) . . ?
O5 W5 O19 103.1(3) . . ?
O16 W5 O19 85.8(3) . . ?
O5 W5 O15 96.8(3) . . ?
O16 W5 O15 161.7(3) . . ?
O19 W5 O15 90.5(3) . . ?
O5 W5 O11 95.3(3) . . ?
O16 W5 O11 89.4(3) . . ?
O19 W5 O11 161.6(3) . . ?
O15 W5 O11 88.4(3) . . ?
O5 W5 O23 165.7(3) . . ?
O16 W5 O23 87.4(3) . . ?
O19 W5 O23 88.6(3) . . ?
O15 W5 O23 74.6(2) . . ?
O11 W5 O23 73.4(3) . . ?
O6 W6 O18 101.1(4) . . ?
O6 W6 O17 101.1(3) . . ?
O18 W6 O17 86.0(3) . . ?
O6 W6 O21 97.6(4) . . ?
O18 W6 O21 89.0(3) . . ?
O17 W6 O21 161.2(3) . . ?
O6 W6 O20 96.8(4) . . ?
O18 W6 O20 162.1(3) . . ?
O17 W6 O20 89.8(4) . . ?
O21 W6 O20 89.5(4) . . ?
O6 W6 O24 167.5(4) . . ?
O18 W6 O24 87.8(2) . . ?
O17 W6 O24 88.1(3) . . ?
O21 W6 O24 73.6(3) . . ?
O20 W6 O24 74.6(3) . . ?
O7 W7 O21 97.5(4) . . ?
O7 W7 O21 97.5(4) . 7_565 ?
O21 W7 O21 90.0(4) . 7_565 ?
O7 W7 O19 101.5(3) . 7_565 ?
O21 W7 O19 160.9(3) . 7_565 ?
O21 W7 O19 89.5(3) 7_565 7_565 ?
O7 W7 O19 101.5(3) . . ?
O21 W7 O19 89.5(3) . . ?
O21 W7 O19 160.9(3) 7_565 . ?
O19 W7 O19 84.8(4) 7_565 . ?
O7 W7 O24 167.4(4) . . ?
O21 W7 O24 73.7(3) . . ?
O21 W7 O24 73.7(3) 7_565 . ?
O19 W7 O24 87.8(2) 7_565 . ?
O19 W7 O24 87.8(2) . . ?
O22 Co1 O23 110.0(2) . 7_565 ?
O22 Co1 O23 110.0(2) . . ?
O23 Co1 O23 109.0(4) 7_565 . ?
O22 Co1 O24 108.2(4) . . ?
O23 Co1 O24 109.8(2) 7_565 . ?
O23 Co1 O24 109.8(2) . . ?
W3 O8 W1 114.4(3) . . ?
W1 O9 W2 151.3(4) . . ?
W2 O10 W4 113.8(3) . . ?
W2 O11 W5 114.2(3) . . ?
W2 O12 W2 154.4(5) . 7_565 ?
W3 O13 W3 112.9(4) . 7_565 ?
W3 O14 W4 152.1(4) . . ?
W4 O15 W5 112.9(3) . . ?
W5 O16 W5 152.5(5) . 7_565 ?
W3 O17 W6 151.1(4) . . ?
W6 O18 W4 152.7(4) . . ?
W5 O19 W7 152.3(4) . . ?
W6 O20 W6 112.1(4) . 7_565 ?
W7 O21 W6 114.5(4) . . ?
Co1 O22 W3 119.7(3) . 7_565 ?
Co1 O22 W3 119.7(3) . . ?
W3 O22 W3 98.9(3) 7_565 . ?
Co1 O22 W1 117.7(4) . . ?
W3 O22 W1 98.3(3) 7_565 . ?
W3 O22 W1 98.3(3) . . ?
Co1 O23 W5 119.1(3) . . ?
Co1 O23 W2 119.6(3) . . ?
W5 O23 W2 98.4(2) . . ?
Co1 O23 W4 119.3(3) . . ?
W5 O23 W4 97.6(2) . . ?
W2 O23 W4 98.2(2) . . ?
Co1 O24 W6 119.4(3) . . ?
Co1 O24 W6 119.4(3) . 7_565 ?
W6 O24 W6 98.5(3) . 7_565 ?
Co1 O24 W7 118.8(4) . . ?
W6 O24 W7 98.1(3) . . ?
W6 O24 W7 98.1(3) 7_565 . ?
O40 Al1 O40 94.7(4) 7_565 . ?
O40 Al1 O38 89.1(3) 7_565 7_565 ?
O40 Al1 O38 173.6(3) . 7_565 ?
O40 Al1 O38 173.6(3) 7_565 . ?
O40 Al1 O38 89.1(3) . . ?
O38 Al1 O38 86.7(4) 7_565 . ?
O40 Al1 O31 91.8(3) 7_565 . ?
O40 Al1 O31 91.8(3) . . ?
O38 Al1 O31 93.2(3) 7_565 . ?
O38 Al1 O31 93.2(3) . . ?
O40 Al1 O52 90.7(3) 7_565 . ?
O40 Al1 O52 90.7(3) . . ?
O38 Al1 O52 84.1(3) 7_565 . ?
O38 Al1 O52 84.1(3) . . ?
O31 Al1 O52 176.2(4) . . ?
O40 Al1 Al2 133.7(3) 7_565 . ?
O40 Al1 Al2 87.5(2) . . ?
O38 Al1 Al2 86.1(2) 7_565 . ?
O38 Al1 Al2 41.2(2) . . ?
O31 Al1 Al2 134.4(2) . . ?
O52 Al1 Al2 42.99(17) . . ?
O40 Al1 Al2 87.5(2) 7_565 7_565 ?
O40 Al1 Al2 133.7(3) . 7_565 ?
O38 Al1 Al2 41.2(2) 7_565 7_565 ?
O38 Al1 Al2 86.1(2) . 7_565 ?
O31 Al1 Al2 134.4(2) . 7_565 ?
O52 Al1 Al2 42.99(17) . 7_565 ?
Al2 Al1 Al2 59.84(12) . 7_565 ?
O41 Al2 O42 95.6(3) . . ?
O41 Al2 O39 173.1(3) . . ?
O42 Al2 O39 88.9(3) . . ?
O41 Al2 O32 91.8(3) . . ?
O42 Al2 O32 92.4(3) . . ?
O39 Al2 O32 93.2(3) . . ?
O41 Al2 O38 87.9(3) . . ?
O42 Al2 O38 173.1(3) . . ?
O39 Al2 O38 87.1(3) . . ?
O32 Al2 O38 93.5(3) . . ?
O41 Al2 O52 90.7(3) . . ?
O42 Al2 O52 90.3(3) . . ?
O39 Al2 O52 84.0(3) . . ?
O32 Al2 O52 176.1(3) . . ?
O38 Al2 O52 83.7(3) . . ?
O41 Al2 Al2 133.85(18) . 7_565 ?
O42 Al2 Al2 87.40(18) . 7_565 ?
O39 Al2 Al2 41.0(2) . 7_565 ?
O32 Al2 Al2 134.2(2) . 7_565 ?
O38 Al2 Al2 85.9(2) . 7_565 ?
O52 Al2 Al2 43.12(17) . 7_565 ?
O41 Al2 Al1 86.7(2) . . ?
O42 Al2 Al1 133.5(2) . . ?
O39 Al2 Al1 86.4(3) . . ?
O32 Al2 Al1 134.1(3) . . ?
O38 Al2 Al1 40.6(2) . . ?
O52 Al2 Al1 43.1(2) . . ?
Al2 Al2 Al1 60.08(6) 7_565 . ?
O41 Al3 O45 90.0(3) . . ?
O41 Al3 O40 91.2(3) . . ?
O45 Al3 O40 174.6(3) . . ?
O41 Al3 O44 176.1(3) . . ?
O45 Al3 O44 88.8(3) . . ?
O40 Al3 O44 89.6(3) . . ?
O41 Al3 O33 89.5(3) . . ?
O45 Al3 O33 92.0(3) . . ?
O40 Al3 O33 93.4(3) . . ?
O44 Al3 O33 94.2(3) . . ?
O41 Al3 O53 95.4(3) . . ?
O45 Al3 O53 81.2(3) . . ?
O40 Al3 O53 93.4(3) . . ?
O44 Al3 O53 80.8(3) . . ?
O33 Al3 O53 171.6(3) . . ?
O41 Al3 Al5 138.2(2) . . ?
O45 Al3 Al5 85.3(2) . . ?
O40 Al3 Al5 90.3(2) . . ?
O44 Al3 Al5 38.01(19) . . ?
O33 Al3 Al5 132.1(2) . . ?
O53 Al3 Al5 42.84(17) . . ?
O41 Al3 Al6 92.3(2) . . ?
O45 Al3 Al6 37.48(19) . . ?
O40 Al3 Al6 137.1(2) . . ?
O44 Al3 Al6 84.6(2) . . ?
O33 Al3 Al6 129.4(3) . . ?
O53 Al3 Al6 43.74(17) . . ?
Al5 Al3 Al6 60.23(9) . . ?
O42 Al4 O42 92.3(4) 7_565 . ?
O42 Al4 O47 176.4(3) 7_565 . ?
O42 Al4 O47 89.7(3) . . ?
O42 Al4 O47 89.7(3) 7_565 7_565 ?
O42 Al4 O47 176.4(3) . 7_565 ?
O47 Al4 O47 88.0(4) . 7_565 ?
O42 Al4 O34 92.1(3) 7_565 . ?
O42 Al4 O34 92.1(3) . . ?
O47 Al4 O34 90.8(3) . . ?
O47 Al4 O34 90.8(3) 7_565 . ?
O42 Al4 O54 95.0(3) 7_565 . ?
O42 Al4 O54 95.0(3) . . ?
O47 Al4 O54 81.8(3) . . ?
O47 Al4 O54 81.8(3) 7_565 . ?
O34 Al4 O54 169.7(4) . . ?
O42 Al4 Al7 138.5(2) 7_565 . ?
O42 Al4 Al7 91.4(2) . . ?
O47 Al4 Al7 38.40(19) . . ?
O47 Al4 Al7 85.0(2) 7_565 . ?
O34 Al4 Al7 129.0(3) . . ?
O54 Al4 Al7 43.48(18) . . ?
O42 Al4 Al7 91.4(2) 7_565 7_565 ?
O42 Al4 Al7 138.5(2) . 7_565 ?
O47 Al4 Al7 85.0(2) . 7_565 ?
O47 Al4 Al7 38.40(19) 7_565 7_565 ?
O34 Al4 Al7 129.0(3) . 7_565 ?
O54 Al4 Al7 43.48(18) . 7_565 ?
Al7 Al4 Al7 60.21(13) . 7_565 ?
O44 Al5 O43 94.0(3) . . ?
O44 Al5 O48 170.8(3) . . ?
O43 Al5 O48 77.5(3) . . ?
O44 Al5 O49 91.9(3) . . ?
O43 Al5 O49 173.0(3) . . ?
O48 Al5 O49 96.4(3) . . ?
O44 Al5 O35 92.7(3) . . ?
O43 Al5 O35 93.1(3) . . ?
O48 Al5 O35 91.4(3) . . ?
O49 Al5 O35 90.4(3) . . ?
O44 Al5 O53 81.6(3) . . ?
O43 Al5 O53 95.2(3) . . ?
O48 Al5 O53 95.4(3) . . ?
O49 Al5 O53 81.9(3) . . ?
O35 Al5 O53 170.3(3) . . ?
O44 Al5 Al5 131.7(2) . 7_565 ?
O43 Al5 Al5 39.1(2) . 7_565 ?
O48 Al5 Al5 39.2(2) . 7_565 ?
O49 Al5 Al5 134.27(19) . 7_565 ?
O35 Al5 Al5 98.98(18) . 7_565 ?
O53 Al5 Al5 90.69(16) . 7_565 ?
O44 Al5 Al3 39.4(2) . . ?
O43 Al5 Al3 94.5(3) . . ?
O48 Al5 Al3 136.6(3) . . ?
O49 Al5 Al3 87.6(2) . . ?
O35 Al5 Al3 131.9(2) . . ?
O53 Al5 Al3 42.26(17) . . ?
Al5 Al5 Al3 116.08(7) 7_565 . ?
O44 Al5 Al6 85.5(2) . . ?
O43 Al5 Al6 138.7(3) . . ?
O48 Al5 Al6 98.4(3) . . ?
O49 Al5 Al6 38.11(19) . . ?
O35 Al5 Al6 128.2(2) . . ?
O53 Al5 Al6 43.78(17) . . ?
Al5 Al5 Al6 120.16(7) 7_565 . ?
Al3 Al5 Al6 60.22(9) . . ?
O46 Al6 O45 93.9(3) . . ?
O46 Al6 O49 171.9(3) . . ?
O45 Al6 O49 92.8(3) . . ?
O46 Al6 O50 77.0(3) . . ?
O45 Al6 O50 168.4(3) . . ?
O49 Al6 O50 95.7(3) . . ?
O46 Al6 O36 93.2(3) . . ?
O45 Al6 O36 93.5(3) . . ?
O49 Al6 O36 91.0(3) . . ?
O50 Al6 O36 94.3(3) . . ?
O46 Al6 O53 95.9(3) . . ?
O45 Al6 O53 80.2(3) . . ?
O49 Al6 O53 80.7(2) . . ?
O50 Al6 O53 93.3(3) . . ?
O36 Al6 O53 169.2(3) . . ?
O46 Al6 Al7 38.0(2) . . ?
O45 Al6 Al7 130.1(2) . . ?
O49 Al6 Al7 134.3(2) . . ?
O50 Al6 Al7 39.69(19) . . ?
O36 Al6 Al7 100.0(2) . . ?
O53 Al6 Al7 90.68(18) . . ?
O46 Al6 Al3 95.4(2) . . ?
O45 Al6 Al3 38.29(19) . . ?
O49 Al6 Al3 87.1(2) . . ?
O50 Al6 Al3 134.2(2) . . ?
O36 Al6 Al3 131.4(3) . . ?
O53 Al6 Al3 41.95(17) . . ?
Al7 Al6 Al3 115.48(11) . . ?
O46 Al6 Al5 138.1(2) . . ?
O45 Al6 Al5 85.3(2) . . ?
O49 Al6 Al5 38.11(18) . . ?
O50 Al6 Al5 96.5(2) . . ?
O36 Al6 Al5 128.7(2) . . ?
O53 Al6 Al5 42.56(17) . . ?
Al7 Al6 Al5 119.53(11) . . ?
Al3 Al6 Al5 59.55(9) . . ?
O46 Al7 O51 170.4(4) . . ?
O46 Al7 O47 94.5(3) . . ?
O51 Al7 O47 93.8(4) . . ?
O46 Al7 O50 77.2(3) . . ?
O51 Al7 O50 93.9(3) . . ?
O47 Al7 O50 169.6(3) . . ?
O46 Al7 O37 93.1(3) . . ?
O51 Al7 O37 91.5(3) . . ?
O47 Al7 O37 90.9(3) . . ?
O50 Al7 O37 95.9(3) . . ?
O46 Al7 O54 96.2(3) . . ?
O51 Al7 O54 80.6(3) . . ?
O47 Al7 O54 80.2(3) . . ?
O50 Al7 O54 94.2(3) . . ?
O37 Al7 O54 167.6(3) . . ?
O46 Al7 Al6 38.16(19) . . ?
O51 Al7 Al6 132.5(3) . . ?
O47 Al7 Al6 131.1(2) . . ?
O50 Al7 Al6 39.6(2) . . ?
O37 Al7 Al6 101.1(3) . . ?
O54 Al7 Al6 91.4(2) . . ?
O46 Al7 Al4 95.5(2) . . ?
O51 Al7 Al4 88.0(3) . . ?
O47 Al7 Al4 39.0(2) . . ?
O50 Al7 Al4 134.4(2) . . ?
O37 Al7 Al4 129.6(2) . . ?
O54 Al7 Al4 41.2(2) . . ?
Al6 Al7 Al4 115.79(13) . . ?
O46 Al7 Al7 139.2(2) . 7_565 ?
O51 Al7 Al7 37.2(2) . 7_565 ?
O47 Al7 Al7 85.2(2) . 7_565 ?
O50 Al7 Al7 96.85(19) . 7_565 ?
O37 Al7 Al7 127.7(2) . 7_565 ?
O54 Al7 Al7 43.46(18) . 7_565 ?
Al6 Al7 Al7 120.31(7) . 7_565 ?
Al4 Al7 Al7 59.89(6) . 7_565 ?
O53 Al8 O53 110.2(4) 7_565 . ?
O53 Al8 O54 110.9(3) 7_565 . ?
O53 Al8 O54 110.9(3) . . ?
O53 Al8 O52 108.5(3) 7_565 . ?
O53 Al8 O52 108.5(3) . . ?
O54 Al8 O52 107.7(4) . . ?
Al1 O38 Al2 98.2(3) . . ?
Al2 O39 Al2 98.1(4) . 7_565 ?
Al1 O40 Al3 133.7(4) . . ?
Al2 O41 Al3 134.4(3) . . ?
Al4 O42 Al2 133.2(3) . . ?
Al5 O43 Al5 101.8(4) . 7_565 ?
Al5 O44 Al3 102.6(3) . . ?
Al6 O45 Al3 104.2(3) . . ?
Al7 O46 Al6 103.9(3) . . ?
Al7 O47 Al4 102.6(3) . . ?
Al5 O48 Al5 101.5(4) 7_565 . ?
Al5 O49 Al6 103.8(3) . . ?
Al6 O50 Al7 100.7(3) . . ?
Al7 O51 Al7 105.7(5) 7_565 . ?
Al8 O52 Al2 122.8(3) . 7_565 ?
Al8 O52 Al2 122.8(3) . . ?
Al2 O52 Al2 93.8(3) 7_565 . ?
Al8 O52 Al1 121.9(4) . . ?
Al2 O52 Al1 93.9(3) 7_565 . ?
Al2 O52 Al1 93.9(3) . . ?
Al8 O53 Al3 118.7(3) . . ?
Al8 O53 Al5 124.2(3) . . ?
Al3 O53 Al5 94.9(3) . . ?
Al8 O53 Al6 123.6(3) . . ?
Al3 O53 Al6 94.3(2) . . ?
Al5 O53 Al6 93.7(2) . . ?
Al8 O54 Al4 119.0(5) . . ?
Al8 O54 Al7 123.5(3) . . ?
Al4 O54 Al7 95.3(3) . . ?
Al8 O54 Al7 123.5(3) . 7_565 ?
Al4 O54 Al7 95.3(3) . 7_565 ?
Al7 O54 Al7 93.1(4) . 7_565 ?
OW13 OW13 OW10 114.9(8) 7_565 . ?
OW14 OW14 OW15 119.8(12) 7_565 . ?

loop_
_geom_bond_atom_site_label_1
_geom_bond_atom_site_label_2
_geom_bond_distance
_geom_bond_site_symmetry_2
_geom_bond_publ_flag
W1 O1 1.697(11) . ?
W1 O9 1.888(6) 7_565 ?
W1 O9 1.888(6) . ?
W1 O8 1.961(7) . ?
W1 O8 1.961(7) 7_565 ?
W1 O22 2.191(9) . ?
W2 O2 1.724(8) . ?
W2 O12 1.909(2) . ?
W2 O11 1.927(7) . ?
W2 O9 1.946(7) . ?
W2 O10 1.951(7) . ?
W2 O23 2.160(6) . ?
W3 O3 1.728(6) . ?
W3 O14 1.903(6) . ?
W3 O17 1.904(7) . ?
W3 O8 1.943(7) . ?
W3 O13 1.958(5) . ?
W3 O22 2.147(5) . ?
W4 O4 1.705(7) . ?
W4 O18 1.934(7) . ?
W4 O14 1.942(7) . ?
W4 O15 1.943(7) . ?
W4 O10 1.953(7) . ?
W4 O23 2.166(6) . ?
W5 O5 1.710(7) . ?
W5 O16 1.903(2) . ?
W5 O19 1.903(6) . ?
W5 O15 1.957(6) . ?
W5 O11 1.962(7) . ?
W5 O23 2.155(6) . ?
W6 O6 1.713(7) . ?
W6 O18 1.905(7) . ?
W6 O17 1.928(7) . ?
W6 O21 1.960(7) . ?
W6 O20 1.960(5) . ?
W6 O24 2.146(5) . ?
W7 O7 1.699(12) . ?
W7 O21 1.920(7) . ?
W7 O21 1.920(7) 7_565 ?
W7 O19 1.929(7) 7_565 ?
W7 O19 1.929(7) . ?
W7 O24 2.174(8) . ?
Co1 O22 1.882(9) . ?
Co1 O23 1.887(5) 7_565 ?
Co1 O23 1.887(5) . ?
Co1 O24 1.904(8) . ?
O12 W2 1.909(2) 7_565 ?
O13 W3 1.958(5) 7_565 ?
O16 W5 1.903(2) 7_565 ?
O20 W6 1.960(5) 7_565 ?
O22 W3 2.147(5) 7_565 ?
O24 W6 2.146(5) 7_565 ?
Al1 O40 1.854(6) 7_565 ?
Al1 O40 1.854(6) . ?
Al1 O38 1.897(7) 7_565 ?
Al1 O38 1.897(7) . ?
Al1 O31 1.922(10) . ?
Al1 O52 1.976(9) . ?
Al1 Al2 2.883(4) . ?
Al1 Al2 2.883(4) 7_565 ?
Al2 O41 1.863(6) . ?
Al2 O42 1.876(7) . ?
Al2 O39 1.904(6) . ?
Al2 O32 1.904(6) . ?
Al2 O38 1.919(7) . ?
Al2 O52 1.970(6) . ?
Al2 Al2 2.876(5) 7_565 ?
Al3 O41 1.877(6) . ?
Al3 O45 1.886(7) . ?
Al3 O40 1.897(6) . ?
Al3 O44 1.905(6) . ?
Al3 O33 1.915(7) . ?
Al3 O53 1.978(6) . ?
Al3 Al5 2.931(4) . ?
Al3 Al6 2.951(4) . ?
Al4 O42 1.876(6) 7_565 ?
Al4 O42 1.876(6) . ?
Al4 O47 1.892(7) . ?
Al4 O47 1.892(7) 7_565 ?
Al4 O34 1.926(9) . ?
Al4 O54 1.942(8) . ?
Al4 Al7 2.934(4) . ?
Al4 Al7 2.934(4) 7_565 ?
Al5 O44 1.849(6) . ?
Al5 O43 1.870(6) . ?
Al5 O48 1.873(6) . ?
Al5 O49 1.875(6) . ?
Al5 O35 1.968(6) . ?
Al5 O53 2.000(6) . ?
Al5 Al5 2.901(5) 7_565 ?
Al5 Al6 2.951(4) . ?
Al6 O46 1.843(6) . ?
Al6 O45 1.852(7) . ?
Al6 O49 1.875(6) . ?
Al6 O50 1.880(7) . ?
Al6 O36 1.926(7) . ?
Al6 O53 2.046(6) . ?
Al6 Al7 2.896(4) . ?
Al7 O46 1.835(7) . ?
Al7 O51 1.847(6) . ?
Al7 O47 1.868(6) . ?
Al7 O50 1.881(6) . ?
Al7 O37 1.930(7) . ?
Al7 O54 2.028(6) . ?
Al7 Al7 2.944(5) 7_565 ?
Al8 O53 1.798(5) 7_565 ?
Al8 O53 1.798(5) . ?
Al8 O54 1.804(9) . ?
Al8 O52 1.824(8) . ?
O39 Al2 1.904(6) 7_565 ?
O43 Al5 1.870(6) 7_565 ?
O48 Al5 1.873(6) 7_565 ?
O51 Al7 1.847(6) 7_565 ?
O52 Al2 1.970(6) 7_565 ?
O54 Al7 2.028(6) 7_565 ?
OW10 OW13 1.63(3) . ?
OW13 OW13 1.62(4) 7_565 ?
OW14 OW14 1.65(5) 7_565 ?
OW14 OW15 1.75(5) . ?
